data_4106599
loop_
_publ_author_name
'Frank W. Lewis'
'Laurence M. Harwood'
'Michael J. Hudson'
'Michael G. B. Drew'
'Jean F. Desreux'
'Geoffrey Vidick'
'Nouri Bouslimani'
'Giuseppe Modolo'
'Andreas Wilden'
'Michal Sypula'
'Trong-Hung Vu'
'Jean-Pierre Simonin'

_publ_section_title
;
 Highly Efficient Separation of Actinides from Lanthanides by a
 Phenanthroline-Derived Bis-triazine Ligand
;
_journal_name_full 'Journal of the American Chemical Society'
_journal_page_first 13093
_journal_page_last 13102
_journal_paper_doi 10.1021/ja203378m
_journal_volume 133
_journal_year 2011
_chemical_formula_sum 'C34.5 H43 N8 O2'
_chemical_formula_weight 601.77
_chemical_name_systematic
; 
 ? 
;
_space_group_IT_number 14
_symmetry_cell_setting monoclinic
_symmetry_space_group_name_Hall '-P 2yn'
_symmetry_space_group_name_H-M 'P 1 21/n 1'
_atom_sites_solution_hydrogens geom
_atom_sites_solution_primary direct
_atom_sites_solution_secondary difmap
_audit_creation_method SHELXL-97
_cell_angle_alpha 90.00
_cell_angle_beta 103.417(7)
_cell_angle_gamma 90.00
_cell_formula_units_Z 4
_cell_length_a 15.5530(8)
_cell_length_b 10.2067(6)
_cell_length_c 20.833(2)
_cell_measurement_reflns_used 15799
_cell_measurement_temperature 150(2)
_cell_measurement_theta_max 30.00
_cell_measurement_theta_min 2.49
_cell_volume 3216.9(4)
_computing_cell_refinement 'Crysalis, Oxford Diffraction'
_computing_data_collection 'Crysalis, Oxford Diffraction'
_computing_data_reduction 'Crysalis, Oxford Diffraction'
_computing_molecular_graphics PLATON(Spek,2004)
_computing_structure_refinement 'SHELXL-97 (Sheldrick, 1997)'
_computing_structure_solution 'SHELXS-97 (Sheldrick, 1997)'
_diffrn_ambient_temperature 150(2)
_diffrn_measured_fraction_theta_full 0.929
_diffrn_measured_fraction_theta_max 0.929
_diffrn_measurement_device 'Oxford Diffaction X-Calibur System'
_diffrn_measurement_method '321 frames, counting time 10 s.'
_diffrn_radiation_monochromator graphite
_diffrn_radiation_source 'fine-focus sealed tube'
_diffrn_radiation_type MoK\a
_diffrn_radiation_wavelength 0.71073
_diffrn_reflns_av_R_equivalents 0.0408
_diffrn_reflns_av_sigmaI/netI 0.1072
_diffrn_reflns_limit_h_max 19
_diffrn_reflns_limit_h_min -21
_diffrn_reflns_limit_k_max 8
_diffrn_reflns_limit_k_min -14
_diffrn_reflns_limit_l_max 26
_diffrn_reflns_limit_l_min -28
_diffrn_reflns_number 15799
_diffrn_reflns_theta_full 30.00
_diffrn_reflns_theta_max 30.00
_diffrn_reflns_theta_min 2.49
_diffrn_standards_decay_% n/a
_diffrn_standards_interval_count n/a
_diffrn_standards_interval_time n/a
_diffrn_standards_number n/a
_exptl_absorpt_coefficient_mu 0.080
_exptl_absorpt_correction_type none
_exptl_crystal_colour white
_exptl_crystal_density_diffrn 1.243
_exptl_crystal_description needle
_exptl_crystal_F_000 1288
_exptl_crystal_size_max 0.30
_exptl_crystal_size_mid 0.05
_exptl_crystal_size_min 0.05
_refine_diff_density_max 0.425
_refine_diff_density_min -0.324
_refine_diff_density_rms 0.046
_refine_ls_extinction_method none
_refine_ls_goodness_of_fit_ref 0.870
_refine_ls_hydrogen_treatment mixed
_refine_ls_matrix_type full
_refine_ls_number_parameters 416
_refine_ls_number_reflns 8714
_refine_ls_number_restraints 6
_refine_ls_restrained_S_all 0.889
_refine_ls_R_factor_all 0.1276
_refine_ls_R_factor_gt 0.0568
_refine_ls_shift/su_max 0.000
_refine_ls_shift/su_mean 0.000
_refine_ls_structure_factor_coef Fsqd
_refine_ls_weighting_details
;
_refine_ls_weighting_details 
  w=1/[\s^2^(Fo^2^)+(0.0578P)^2^+0.0000P] where P=(Fo^2^+2Fc^2^)/3 
;
_refine_ls_weighting_scheme calc
_refine_ls_wR_factor_gt 0.1203
_refine_ls_wR_factor_ref 0.1339
_reflns_number_gt 4145
_reflns_number_total 8714
_reflns_threshold_expression >2sigma(I)
_cod_data_source_file ja203378m_si_001.cif
_cod_data_source_block 1
_cod_original_formula_sum 'C34.50 H43 N8 O2'
_cod_database_code 4106599

loop_
_symmetry_equiv_pos_as_xyz
'x, y, z'
'-x+1/2, y+1/2, -z+1/2'
'-x, -y, -z'
'x-1/2, -y-1/2, z-1/2'

loop_
_atom_site_label
_atom_site_type_symbol
_atom_site_fract_x
_atom_site_fract_y
_atom_site_fract_z
_atom_site_U_iso_or_equiv
_atom_site_adp_type
_atom_site_occupancy
_atom_site_symmetry_multiplicity
_atom_site_calc_flag
_atom_site_refinement_flags
N15 N 0.87209(10) -0.18122(14) 0.36119(8) 0.0247(4) Uani 1 1 d .
C14 C 0.84254(11) -0.08063(17) 0.39087(10) 0.0232(4) Uani 1 1 d .
C20 C 0.79479(13) 0.02734(18) 0.34764(10) 0.0295(5) Uani 1 1 d .
C19 C 0.74915(16) 0.1186(2) 0.38793(11) 0.0458(6) Uani 1 1 d .
H19A H 0.7322 0.1988 0.3632 0.055 Uiso 1 1 calc R
H19B H 0.6956 0.0768 0.3941 0.055 Uiso 1 1 calc R
C18 C 0.80705(16) 0.1529(2) 0.45493(11) 0.0449(6) Uani 1 1 d .
H18A H 0.7771 0.2177 0.4760 0.054 Uiso 1 1 calc R
H18B H 0.8617 0.1915 0.4491 0.054 Uiso 1 1 calc R
C17 C 0.82818(13) 0.03377(18) 0.49932(10) 0.0315(5) Uani 1 1 d .
C13 C 0.85749(12) -0.07835(18) 0.46029(10) 0.0254(4) Uani 1 1 d .
N12 N 0.89748(11) -0.17860(15) 0.49660(8) 0.0307(4) Uani 1 1 d .
N11 N 0.92607(11) -0.28014(15) 0.46619(8) 0.0303(4) Uani 1 1 d .
C16 C 0.91343(12) -0.27659(17) 0.40068(10) 0.0226(4) Uani 1 1 d .
C201 C 0.72506(14) -0.0319(2) 0.29078(11) 0.0404(6) Uani 1 1 d .
H20A H 0.7534 -0.0879 0.2650 0.061 Uiso 1 1 calc R
H20B H 0.6945 0.0372 0.2634 0.061 Uiso 1 1 calc R
H20C H 0.6835 -0.0819 0.3083 0.061 Uiso 1 1 calc R
C202 C 0.86404(15) 0.10249(19) 0.31962(11) 0.0403(6) Uani 1 1 d .
H20D H 0.9077 0.1396 0.3553 0.060 Uiso 1 1 calc R
H20E H 0.8354 0.1713 0.2911 0.060 Uiso 1 1 calc R
H20F H 0.8922 0.0433 0.2951 0.060 Uiso 1 1 calc R
C171 C 0.90274(15) 0.0664(2) 0.55969(12) 0.0479(6) Uani 1 1 d .
H17A H 0.9549 0.0906 0.5454 0.072 Uiso 1 1 calc R
H17B H 0.9151 -0.0090 0.5879 0.072 Uiso 1 1 calc R
H17C H 0.8848 0.1379 0.5835 0.072 Uiso 1 1 calc R
C172 C 0.74771(15) -0.0099(2) 0.52448(12) 0.0445(6) Uani 1 1 d .
H17D H 0.7317 0.0581 0.5514 0.067 Uiso 1 1 calc R
H17E H 0.7619 -0.0883 0.5502 0.067 Uiso 1 1 calc R
H17F H 0.6991 -0.0267 0.4876 0.067 Uiso 1 1 calc R
N21 N 0.96557(9) -0.37835(13) 0.31166(8) 0.0215(3) Uani 1 1 d .
C22 C 0.94981(12) -0.39187(17) 0.37121(10) 0.0227(4) Uani 1 1 d .
C23 C 0.96729(12) -0.50754(17) 0.40853(10) 0.0273(5) Uani 1 1 d .
H23 H 0.9519 -0.5147 0.4489 0.033 Uiso 1 1 calc R
C24 C 1.00731(12) -0.60927(18) 0.38430(10) 0.0274(5) Uani 1 1 d .
H24 H 1.0211 -0.6857 0.4088 0.033 Uiso 1 1 calc R
C25 C 1.02748(12) -0.59804(17) 0.32255(10) 0.0247(4) Uani 1 1 d .
C26 C 1.07289(13) -0.69982(18) 0.29682(10) 0.0302(5) Uani 1 1 d .
H26 H 1.0896 -0.7753 0.3216 0.036 Uiso 1 1 calc R
C27 C 1.09180(13) -0.68787(18) 0.23732(11) 0.0323(5) Uani 1 1 d .
H27 H 1.1236 -0.7535 0.2222 0.039 Uiso 1 1 calc R
C28 C 1.06352(12) -0.57542(18) 0.19701(10) 0.0269(5) Uani 1 1 d .
C29 C 1.07717(13) -0.56554(19) 0.13306(10) 0.0325(5) Uani 1 1 d .
H29 H 1.1088 -0.6301 0.1170 0.039 Uiso 1 1 calc R
C30 C 1.04394(13) -0.46119(18) 0.09456(10) 0.0314(5) Uani 1 1 d .
H30 H 1.0528 -0.4534 0.0521 0.038 Uiso 1 1 calc R
C31 C 0.99610(12) -0.36550(17) 0.12006(10) 0.0250(4) Uani 1 1 d .
N32 N 0.98412(10) -0.36849(14) 0.18133(8) 0.0236(4) Uani 1 1 d .
C33 C 1.01759(11) -0.47172(17) 0.22033(10) 0.0226(4) Uani 1 1 d .
C34 C 1.00261(11) -0.48088(16) 0.28645(9) 0.0219(4) Uani 1 1 d .
N45 N 0.92509(10) -0.15001(14) 0.10360(8) 0.0256(4) Uani 1 1 d .
C46 C 0.95095(12) -0.25827(18) 0.07663(10) 0.0244(4) Uani 1 1 d .
N41 N 0.93941(11) -0.28049(15) 0.01224(8) 0.0314(4) Uani 1 1 d .
N42 N 0.89126(11) -0.19469(15) -0.02990(8) 0.0326(4) Uani 1 1 d .
C43 C 0.85785(12) -0.08911(18) -0.00683(10) 0.0262(4) Uani 1 1 d .
C47 C 0.79862(13) -0.00320(19) -0.05782(10) 0.0322(5) Uani 1 1 d .
C48 C 0.74826(14) 0.0904(2) -0.02268(11) 0.0405(6) Uani 1 1 d .
H48A H 0.7191 0.1565 -0.0536 0.049 Uiso 1 1 calc R
H48B H 0.7030 0.0421 -0.0075 0.049 Uiso 1 1 calc R
C49 C 0.80852(15) 0.1567(2) 0.03545(11) 0.0415(6) Uani 1 1 d .
H49A H 0.7749 0.2216 0.0533 0.050 Uiso 1 1 calc R
H49B H 0.8548 0.2024 0.0203 0.050 Uiso 1 1 calc R
C50 C 0.85097(13) 0.06204(18) 0.09037(10) 0.0296(5) Uani 1 1 d .
C44 C 0.87940(12) -0.06325(17) 0.06152(10) 0.0246(4) Uani 1 1 d .
C471 C 0.73231(16) -0.0868(2) -0.10666(11) 0.0489(6) Uani 1 1 d .
H47A H 0.6947 -0.1325 -0.0836 0.073 Uiso 1 1 calc R
H47B H 0.7636 -0.1491 -0.1273 0.073 Uiso 1 1 calc R
H47C H 0.6971 -0.0314 -0.1398 0.073 Uiso 1 1 calc R
C472 C 0.85567(16) 0.0728(2) -0.09618(12) 0.0518(7) Uani 1 1 d .
H47D H 0.8189 0.1314 -0.1268 0.078 Uiso 1 1 calc R
H47E H 0.8841 0.0122 -0.1199 0.078 Uiso 1 1 calc R
H47F H 0.8997 0.1222 -0.0659 0.078 Uiso 1 1 calc R
C501 C 0.78553(14) 0.0223(2) 0.13224(11) 0.0403(6) Uani 1 1 d .
H50A H 0.7351 -0.0198 0.1046 0.060 Uiso 1 1 calc R
H50B H 0.7667 0.0989 0.1519 0.060 Uiso 1 1 calc R
H50C H 0.8140 -0.0372 0.1663 0.060 Uiso 1 1 calc R
C502 C 0.93107(14) 0.12896(19) 0.13553(11) 0.0402(6) Uani 1 1 d .
H50D H 0.9567 0.0712 0.1712 0.060 Uiso 1 1 calc R
H50E H 0.9124 0.2084 0.1529 0.060 Uiso 1 1 calc R
H50F H 0.9742 0.1491 0.1107 0.060 Uiso 1 1 calc R
O2 O 1.2318(3) -0.3636(4) 0.21359(19) 0.0777(11) Uiso 0.50 1 d P
O3 O 1.1892(3) -0.1176(4) 0.2772(2) 0.0762(11) Uiso 0.50 1 d PD
H3 H 1.1492 -0.1676 0.2807 0.091 Uiso 0.50 1 calc PR
C3 C 1.1633(4) 0.0076(5) 0.2829(4) 0.105(2) Uiso 0.50 1 d PD
H3A H 1.1325 0.0132 0.3177 0.125 Uiso 0.50 1 calc PRD
H3B H 1.1248 0.0349 0.2421 0.125 Uiso 0.50 1 calc PRD
H3C H 1.2143 0.0635 0.2928 0.125 Uiso 0.50 1 calc PRD
O1 O 0.99826(12) -0.11692(14) 0.25561(8) 0.0512(5) Uani 1 1 d D
H1 H 0.9863(16) -0.1827(19) 0.2781(9) 0.061 Uiso 1 1 d D
H2 H 0.9780(16) -0.140(2) 0.2149(7) 0.061 Uiso 1 1 d D

loop_
_atom_site_aniso_label
_atom_site_aniso_U_11
_atom_site_aniso_U_22
_atom_site_aniso_U_33
_atom_site_aniso_U_23
_atom_site_aniso_U_13
_atom_site_aniso_U_12
N15 0.0226(8) 0.0250(8) 0.0263(10) -0.0005(8) 0.0053(7) 0.0015(6)
C14 0.0212(9) 0.0239(10) 0.0253(12) -0.0006(9) 0.0072(8) -0.0001(7)
C20 0.0339(11) 0.0270(10) 0.0276(12) 0.0033(10) 0.0071(9) 0.0092(9)
C19 0.0510(14) 0.0429(13) 0.0432(16) -0.0001(12) 0.0104(12) 0.0221(11)
C18 0.0599(16) 0.0301(11) 0.0493(17) -0.0026(12) 0.0222(13) 0.0116(11)
C17 0.0332(11) 0.0273(10) 0.0371(14) -0.0058(10) 0.0148(10) 0.0031(9)
C13 0.0240(10) 0.0239(10) 0.0299(13) 0.0005(10) 0.0094(9) 0.0006(8)
N12 0.0370(10) 0.0293(9) 0.0284(10) -0.0019(8) 0.0130(8) 0.0052(7)
N11 0.0392(10) 0.0254(9) 0.0278(11) -0.0025(8) 0.0110(8) 0.0062(7)
C16 0.0229(9) 0.0234(9) 0.0218(12) 0.0002(9) 0.0060(8) -0.0009(8)
C201 0.0361(12) 0.0450(13) 0.0362(14) 0.0032(11) 0.0007(10) 0.0089(10)
C202 0.0493(14) 0.0280(11) 0.0438(15) 0.0086(11) 0.0112(11) 0.0012(10)
C171 0.0464(14) 0.0475(14) 0.0492(16) -0.0193(13) 0.0098(12) 0.0007(11)
C172 0.0456(14) 0.0422(12) 0.0540(16) -0.0084(12) 0.0283(12) 0.0019(10)
N21 0.0209(8) 0.0214(8) 0.0216(9) -0.0028(7) 0.0036(7) 0.0022(6)
C22 0.0216(9) 0.0234(9) 0.0224(12) -0.0003(9) 0.0034(8) -0.0002(7)
C23 0.0320(11) 0.0272(10) 0.0235(12) -0.0009(9) 0.0082(9) 0.0004(8)
C24 0.0323(11) 0.0224(10) 0.0243(12) 0.0034(9) 0.0004(9) 0.0015(8)
C25 0.0246(10) 0.0229(10) 0.0238(12) -0.0019(9) 0.0001(8) 0.0007(8)
C26 0.0338(11) 0.0211(10) 0.0327(13) 0.0002(10) 0.0017(10) 0.0076(8)
C27 0.0330(11) 0.0251(10) 0.0373(14) -0.0042(10) 0.0049(10) 0.0107(8)
C28 0.0278(10) 0.0254(10) 0.0281(12) -0.0008(9) 0.0076(9) 0.0048(8)
C29 0.0369(12) 0.0308(11) 0.0325(13) -0.0044(10) 0.0138(10) 0.0121(9)
C30 0.0349(11) 0.0343(11) 0.0286(13) 0.0017(10) 0.0148(10) 0.0094(9)
C31 0.0232(10) 0.0252(10) 0.0272(12) -0.0018(9) 0.0071(9) 0.0020(8)
N32 0.0235(8) 0.0230(8) 0.0248(10) 0.0008(8) 0.0065(7) 0.0028(6)
C33 0.0214(9) 0.0221(9) 0.0233(12) -0.0013(9) 0.0034(8) 0.0022(7)
C34 0.0195(9) 0.0202(9) 0.0240(12) -0.0020(9) 0.0013(8) 0.0015(7)
N45 0.0277(9) 0.0237(8) 0.0272(10) -0.0011(8) 0.0103(8) 0.0008(7)
C46 0.0237(10) 0.0248(10) 0.0268(12) 0.0028(9) 0.0099(9) 0.0016(8)
N41 0.0395(10) 0.0307(9) 0.0251(11) 0.0010(8) 0.0093(8) 0.0097(8)
N42 0.0394(10) 0.0327(9) 0.0268(11) 0.0031(9) 0.0098(8) 0.0099(8)
C43 0.0277(10) 0.0259(10) 0.0279(13) 0.0011(9) 0.0122(9) -0.0010(8)
C47 0.0346(11) 0.0300(10) 0.0336(13) 0.0080(10) 0.0110(10) 0.0054(9)
C48 0.0386(12) 0.0369(12) 0.0449(15) 0.0035(12) 0.0076(11) 0.0109(10)
C49 0.0493(14) 0.0305(11) 0.0427(15) 0.0017(11) 0.0067(12) 0.0095(10)
C50 0.0316(11) 0.0257(10) 0.0323(13) -0.0007(10) 0.0088(9) 0.0061(8)
C44 0.0226(9) 0.0216(9) 0.0317(13) 0.0016(9) 0.0104(9) 0.0003(8)
C471 0.0495(15) 0.0481(14) 0.0438(16) 0.0017(13) 0.0002(12) 0.0088(11)
C472 0.0482(15) 0.0561(15) 0.0554(17) 0.0233(14) 0.0208(13) 0.0098(12)
C501 0.0401(12) 0.0423(12) 0.0420(15) -0.0052(11) 0.0169(11) 0.0069(10)
C502 0.0433(13) 0.0275(11) 0.0483(16) -0.0095(11) 0.0078(11) 0.0000(9)
O1 0.0849(14) 0.0333(9) 0.0372(11) -0.0020(8) 0.0182(10) -0.0088(8)

loop_
_atom_type_symbol
_atom_type_description
_atom_type_scat_dispersion_real
_atom_type_scat_dispersion_imag
_atom_type_scat_source
C C 0.0033 0.0016 'International Tables Vol C Tables 4.2.6.8 and 6.1.1.4'
H H 0.0000 0.0000 'International Tables Vol C Tables 4.2.6.8 and 6.1.1.4'
O O 0.0106 0.0060 'International Tables Vol C Tables 4.2.6.8 and 6.1.1.4'
N N 0.0061 0.0033 'International Tables Vol C Tables 4.2.6.8 and 6.1.1.4'

loop_
_geom_angle_atom_site_label_1
_geom_angle_atom_site_label_2
_geom_angle_atom_site_label_3
_geom_angle
C14 N15 C16 116.28(16)
N15 C14 C13 119.69(17)
N15 C14 C20 117.47(17)
C13 C14 C20 122.84(17)
C14 C20 C201 109.64(16)
C14 C20 C19 110.12(16)
C201 C20 C19 109.16(17)
C14 C20 C202 107.43(16)
C201 C20 C202 109.54(17)
C19 C20 C202 110.93(16)
C18 C19 C20 113.12(18)
C19 C18 C17 112.00(18)
C18 C17 C172 111.29(18)
C18 C17 C13 108.91(16)
C172 C17 C13 109.38(16)
C18 C17 C171 109.93(17)
C172 C17 C171 107.73(18)
C13 C17 C171 109.58(16)
N12 C13 C14 120.78(17)
N12 C13 C17 115.31(17)
C14 C13 C17 123.89(17)
C13 N12 N11 119.01(16)
C16 N11 N12 118.39(16)
N11 C16 N15 125.76(17)
N11 C16 C22 114.72(16)
N15 C16 C22 119.52(17)
C22 N21 C34 117.95(15)
N21 C22 C23 123.43(17)
N21 C22 C16 118.10(16)
C23 C22 C16 118.45(17)
C24 C23 C22 118.72(18)
C23 C24 C25 119.77(18)
C24 C25 C34 117.74(17)
C24 C25 C26 121.44(17)
C34 C25 C26 120.81(17)
C27 C26 C25 120.86(18)
C26 C27 C28 120.74(18)
C29 C28 C33 118.02(17)
C29 C28 C27 121.51(17)
C33 C28 C27 120.43(18)
C30 C29 C28 119.75(17)
C29 C30 C31 118.90(18)
N32 C31 C30 123.41(18)
N32 C31 C46 116.62(16)
C30 C31 C46 119.87(17)
C31 N32 C33 118.12(15)
N32 C33 C28 121.70(17)
N32 C33 C34 119.58(15)
C28 C33 C34 118.64(16)
N21 C34 C25 122.21(17)
N21 C34 C33 119.54(16)
C25 C34 C33 118.24(16)
C44 N45 C46 115.99(16)
N41 C46 N45 125.34(17)
N41 C46 C31 114.95(16)
N45 C46 C31 119.71(17)
C46 N41 N42 118.26(15)
C43 N42 N41 119.84(16)
N42 C43 C44 119.60(18)
N42 C43 C47 116.09(17)
C44 C43 C47 124.31(17)
C43 C47 C48 108.82(17)
C43 C47 C471 110.49(16)
C48 C47 C471 109.07(17)
C43 C47 C472 109.07(16)
C48 C47 C472 110.88(17)
C471 C47 C472 108.51(18)
C49 C48 C47 111.94(18)
C48 C49 C50 113.44(17)
C44 C50 C49 110.55(17)
C44 C50 C502 110.30(15)
C49 C50 C502 109.02(16)
C44 C50 C501 107.02(15)
C49 C50 C501 111.33(17)
C502 C50 C501 108.59(17)
N45 C44 C43 120.43(17)
N45 C44 C50 117.33(17)
C43 C44 C50 122.23(17)

loop_
_geom_bond_atom_site_label_1
_geom_bond_atom_site_label_2
_geom_bond_distance
N15 C14 1.334(2)
N15 C16 1.339(2)
C14 C13 1.411(3)
C14 C20 1.506(3)
C20 C201 1.533(3)
C20 C19 1.534(3)
C20 C202 1.543(3)
C19 C18 1.516(3)
C18 C17 1.517(3)
C17 C172 1.531(3)
C17 C13 1.533(3)
C17 C171 1.536(3)
C13 N12 1.337(2)
N12 N11 1.343(2)
N11 C16 1.333(2)
C16 C22 1.498(2)
N21 C22 1.326(2)
N21 C34 1.358(2)
C22 C23 1.405(2)
C23 C24 1.366(2)
C24 C25 1.398(3)
C25 C34 1.418(2)
C25 C26 1.429(2)
C26 C27 1.344(3)
C27 C28 1.430(3)
C28 C29 1.400(3)
C28 C33 1.424(2)
C29 C30 1.361(3)
C30 C31 1.405(2)
C31 N32 1.332(2)
C31 C46 1.488(3)
N32 C33 1.358(2)
C33 C34 1.452(2)
N45 C44 1.330(2)
N45 C46 1.343(2)
C46 N41 1.331(2)
N41 N42 1.339(2)
N42 C43 1.333(2)
C43 C44 1.410(3)
C43 C47 1.514(3)
C47 C48 1.526(3)
C47 C471 1.530(3)
C47 C472 1.535(3)
C48 C49 1.509(3)
C49 C50 1.526(3)
C50 C44 1.522(2)
C50 C502 1.536(3)
C50 C501 1.541(3)
O3 C3 1.353(4)

loop_
_geom_torsion_atom_site_label_1
_geom_torsion_atom_site_label_2
_geom_torsion_atom_site_label_3
_geom_torsion_atom_site_label_4
_geom_torsion
C16 N15 C14 C13 1.3(2)
C16 N15 C14 C20 -179.28(16)
N15 C14 C20 C201 48.0(2)
C13 C14 C20 C201 -132.59(18)
N15 C14 C20 C19 168.16(17)
C13 C14 C20 C19 -12.5(2)
N15 C14 C20 C202 -70.9(2)
C13 C14 C20 C202 108.5(2)
C14 C20 C19 C18 43.9(2)
C201 C20 C19 C18 164.34(18)
C202 C20 C19 C18 -74.9(2)
C20 C19 C18 C17 -64.8(2)
C19 C18 C17 C172 -73.5(2)
C19 C18 C17 C13 47.2(2)
C19 C18 C17 C171 167.27(18)
N15 C14 C13 N12 -3.0(3)
C20 C14 C13 N12 177.63(17)
N15 C14 C13 C17 178.60(16)
C20 C14 C13 C17 -0.8(3)
C18 C17 C13 N12 165.09(17)
C172 C17 C13 N12 -73.1(2)
C171 C17 C13 N12 44.8(2)
C18 C17 C13 C14 -16.4(3)
C172 C17 C13 C14 105.4(2)
C171 C17 C13 C14 -136.73(19)
C14 C13 N12 N11 2.2(3)
C17 C13 N12 N11 -179.26(15)
C13 N12 N11 C16 0.1(2)
N12 N11 C16 N15 -1.9(3)
N12 N11 C16 C22 178.23(15)
C14 N15 C16 N11 1.1(3)
C14 N15 C16 C22 -179.02(15)
C34 N21 C22 C23 -1.7(3)
C34 N21 C22 C16 176.82(15)
N11 C16 C22 N21 -158.94(16)
N15 C16 C22 N21 21.2(2)
N11 C16 C22 C23 19.7(2)
N15 C16 C22 C23 -160.22(17)
N21 C22 C23 C24 3.9(3)
C16 C22 C23 C24 -174.60(16)
C22 C23 C24 C25 -1.9(3)
C23 C24 C25 C34 -1.9(3)
C23 C24 C25 C26 177.13(18)
C24 C25 C26 C27 179.92(19)
C34 C25 C26 C27 -1.1(3)
C25 C26 C27 C28 -2.8(3)
C26 C27 C28 C29 -175.44(19)
C26 C27 C28 C33 2.3(3)
C33 C28 C29 C30 -2.4(3)
C27 C28 C29 C30 175.48(19)
C28 C29 C30 C31 -0.2(3)
C29 C30 C31 N32 2.7(3)
C29 C30 C31 C46 -173.43(18)
C30 C31 N32 C33 -2.2(3)
C46 C31 N32 C33 174.06(15)
C31 N32 C33 C28 -0.7(3)
C31 N32 C33 C34 -177.47(16)
C29 C28 C33 N32 2.9(3)
C27 C28 C33 N32 -174.95(17)
C29 C28 C33 C34 179.73(17)
C27 C28 C33 C34 1.9(3)
C22 N21 C34 C25 -2.4(2)
C22 N21 C34 C33 177.54(16)
C24 C25 C34 N21 4.2(3)
C26 C25 C34 N21 -174.80(17)
C24 C25 C34 C33 -175.76(16)
C26 C25 C34 C33 5.3(2)
N32 C33 C34 N21 -8.6(2)
C28 C33 C34 N21 174.53(16)
N32 C33 C34 C25 171.37(16)
C28 C33 C34 C25 -5.5(2)
C44 N45 C46 N41 4.5(3)
C44 N45 C46 C31 -175.12(15)
N32 C31 C46 N41 -158.95(16)
C30 C31 C46 N41 17.4(2)
N32 C31 C46 N45 20.7(2)
C30 C31 C46 N45 -162.91(17)
N45 C46 N41 N42 -6.5(3)
C31 C46 N41 N42 173.20(16)
C46 N41 N42 C43 1.3(3)
N41 N42 C43 C44 5.1(3)
N41 N42 C43 C47 -175.50(16)
N42 C43 C47 C48 165.61(16)
C44 C43 C47 C48 -15.0(2)
N42 C43 C47 C471 45.9(2)
C44 C43 C47 C471 -134.71(19)
N42 C43 C47 C472 -73.3(2)
C44 C43 C47 C472 106.1(2)
C43 C47 C48 C49 48.0(2)
C471 C47 C48 C49 168.61(18)
C472 C47 C48 C49 -72.0(2)
C47 C48 C49 C50 -64.5(2)
C48 C49 C50 C44 40.8(2)
C48 C49 C50 C502 162.21(17)
C48 C49 C50 C501 -78.0(2)
C46 N45 C44 C43 2.3(2)
C46 N45 C44 C50 -178.58(15)
N42 C43 C44 N45 -7.0(3)
C47 C43 C44 N45 173.63(17)
N42 C43 C44 C50 173.88(16)
C47 C43 C44 C50 -5.5(3)
C49 C50 C44 N45 173.74(16)
C502 C50 C44 N45 53.1(2)
C501 C50 C44 N45 -64.9(2)
C49 C50 C44 C43 -7.1(2)
C502 C50 C44 C43 -127.75(19)
C501 C50 C44 C43 114.3(2)
